data_4112960
loop_
_publ_author_name
'Sensuke Ogoshi'
'Masa-aki Oka'
'Hideo Kurosawa'

_publ_section_title
;
 Direct Observation of Oxidative Cyclization of \h2-Alkene and
 \h2-Aldehyde on Ni(0) Center. Significant Acceleration by Addition of
 Me3SiOTf
;
_journal_name_full 'Journal of the American Chemical Society'
_journal_page_first 11802
_journal_page_last 11803
_journal_paper_doi 10.1021/ja0460716
_journal_volume 126
_journal_year 2004
_chemical_formula_moiety 'C68 H98 O2 Ni2 P2 '
_chemical_formula_sum 'C68 H98 Ni2 O2 P2'
_chemical_formula_weight 1126.87
_space_group_IT_number 2
_symmetry_cell_setting triclinic
_symmetry_Int_Tables_number 2
_symmetry_space_group_name_Hall '-P 1'
_symmetry_space_group_name_H-M 'P -1'
_cell_angle_alpha 98.863(2)
_cell_angle_beta 95.684(3)
_cell_angle_gamma 95.960(4)
_cell_formula_units_Z 1
_cell_length_a 11.2613(8)
_cell_length_b 11.348(1)
_cell_length_c 12.122(1)
_cell_measurement_reflns_used 8886
_cell_measurement_temperature 273.1
_cell_measurement_theta_max 27.4
_cell_measurement_theta_min 2.4
_cell_volume 1511.9(2)
_computing_cell_refinement PROCESS-AUTO
_computing_data_collection PROCESS-AUTO
_computing_data_reduction CrystalStructure
_computing_publication_material 'CrystalStructure 3.6.0'
_computing_structure_refinement CRYSTALS
_computing_structure_solution SIR92
_diffrn_detector_area_resol_mean 10.00
_diffrn_measured_fraction_theta_full 0.9701
_diffrn_measured_fraction_theta_max 0.9701
_diffrn_measurement_device_type 'Rigaku RAXIS-RAPID'
_diffrn_measurement_method \w
_diffrn_radiation_type 'Mo K\a'
_diffrn_radiation_wavelength 0.7107
_diffrn_reflns_av_R_equivalents 0.045
_diffrn_reflns_limit_h_max 14
_diffrn_reflns_limit_h_min -14
_diffrn_reflns_limit_k_max 14
_diffrn_reflns_limit_k_min -14
_diffrn_reflns_limit_l_max 15
_diffrn_reflns_limit_l_min -15
_diffrn_reflns_number 10284
_diffrn_reflns_theta_full 27.43
_diffrn_reflns_theta_max 27.43
_exptl_absorpt_coefficient_mu 0.719
_exptl_absorpt_correction_T_max 0.866
_exptl_absorpt_correction_T_min 0.592
_exptl_absorpt_correction_type multi-scan
_exptl_absorpt_process_details
;
    Higashi, T. (1995). Program for Absorption Correction.
    Rigaku Corporation, Tokyo, Japan.
;
_exptl_crystal_colour unknown
_exptl_crystal_density_diffrn 1.238
_exptl_crystal_description block
_exptl_crystal_F_000 608.00
_exptl_crystal_size_max 0.25
_exptl_crystal_size_mid 0.25
_exptl_crystal_size_min 0.20
_refine_diff_density_max 3.14
_refine_diff_density_min -3.66
_refine_ls_extinction_method none
_refine_ls_goodness_of_fit_ref 0.288
_refine_ls_hydrogen_treatment refall
_refine_ls_number_parameters 383
_refine_ls_number_reflns 4505
_refine_ls_R_factor_gt 0.0570
_refine_ls_shift/su_max 0.0140
_refine_ls_structure_factor_coef Fsqd
_refine_ls_weighting_details 'w = 1.0'
_refine_ls_weighting_scheme unit
_refine_ls_wR_factor_ref 0.1220
_reflns_number_gt 4505
_reflns_number_total 6711
_reflns_threshold_expression F^2^>2.0\s(F^2^)
_cod_data_source_file ja0460716si20040701_095648.cif
_cod_data_source_block '_oka'
_cod_original_formula_sum 'C68 H98 O2 Ni2 P2 '
_cod_database_code 4112960

loop_
_symmetry_equiv_pos_site_id
_symmetry_equiv_pos_as_xyz
1 +X,+Y,+Z
2 -X,-Y,-Z

loop_
_atom_site_label
_atom_site_type_symbol
_atom_site_fract_x
_atom_site_fract_y
_atom_site_fract_z
_atom_site_U_iso_or_equiv
_atom_site_adp_type
_atom_site_occupancy
_atom_site_symmetry_multiplicity
_atom_site_calc_flag
_atom_site_refinement_flags
Ni(1) Ni 0.11022(5) 0.06384(5) 0.46313(5) 0.0260(1) Uani 1.00 1 d .
P(1) P 0.1662(1) 0.1978(1) 0.36206(9) 0.0262(3) Uani 1.00 1 d .
O(1) O 0.0610(3) -0.0751(3) 0.5220(3) 0.0350(9) Uani 1.00 1 d .
C(1) C 0.2733(4) 0.0265(4) 0.4927(4) 0.036(1) Uani 1.00 1 d .
C(2) C 0.2740(4) -0.0777(4) 0.5587(4) 0.035(1) Uani 1.00 1 d .
C(3) C 0.3641(4) -0.1645(5) 0.5211(4) 0.040(1) Uani 1.00 1 d .
C(4) C 0.1511(4) -0.1530(4) 0.5250(4) 0.029(1) Uani 1.00 1 d .
C(5) C 0.1729(4) -0.2273(4) 0.4147(4) 0.031(1) Uani 1.00 1 d .
C(6) C 0.0926(5) -0.2810(5) 0.3217(4) 0.045(1) Uani 1.00 1 d .
C(7) C 0.1367(6) -0.3479(6) 0.2320(5) 0.061(2) Uani 1.00 1 d .
C(8) C 0.2569(6) -0.3598(6) 0.2351(6) 0.068(2) Uani 1.00 1 d .
C(9) C 0.3375(5) -0.3051(5) 0.3266(5) 0.052(2) Uani 1.00 1 d .
C(10) C 0.2945(4) -0.2379(4) 0.4154(4) 0.037(1) Uani 1.00 1 d .
C(11) C 0.2940(4) 0.1651(4) 0.2824(4) 0.033(1) Uani 1.00 1 d .
C(12) C 0.2704(5) 0.0447(5) 0.2005(5) 0.047(1) Uani 1.00 1 d .
C(13) C 0.3891(6) 0.0089(6) 0.1625(6) 0.066(2) Uani 1.00 1 d .
C(14) C 0.4519(6) 0.1058(6) 0.1085(5) 0.067(2) Uani 1.00 1 d .
C(15) C 0.4693(5) 0.2268(6) 0.1835(4) 0.052(2) Uani 1.00 1 d .
C(16) C 0.3519(5) 0.2622(5) 0.2222(5) 0.046(2) Uani 1.00 1 d .
C(17) C 0.2168(4) 0.3506(4) 0.4431(4) 0.027(1) Uani 1.00 1 d .
C(18) C 0.3393(4) 0.3579(4) 0.5133(4) 0.035(1) Uani 1.00 1 d .
C(19) C 0.3749(4) 0.4835(4) 0.5829(5) 0.044(1) Uani 1.00 1 d .
C(20) C 0.2809(5) 0.5182(5) 0.6591(4) 0.046(1) Uani 1.00 1 d .
C(21) C 0.1588(5) 0.5096(5) 0.5916(5) 0.047(2) Uani 1.00 1 d .
C(22) C 0.1239(4) 0.3850(5) 0.5205(4) 0.042(1) Uani 1.00 1 d .
C(23) C 0.0370(4) 0.2212(4) 0.2621(4) 0.033(1) Uani 1.00 1 d .
C(24) C -0.0371(5) 0.1034(5) 0.2033(5) 0.051(2) Uani 1.00 1 d .
C(25) C -0.1552(6) 0.1277(6) 0.1409(5) 0.068(2) Uani 1.00 1 d .
C(26) C -0.1315(6) 0.2100(6) 0.0558(5) 0.062(2) Uani 1.00 1 d .
C(27) C -0.0568(5) 0.3262(5) 0.1125(5) 0.052(2) Uani 1.00 1 d .
C(28) C 0.0606(5) 0.3024(5) 0.1749(4) 0.043(1) Uani 1.00 1 d .
C(29) C 0.1766 0.2665 -0.1299 0.075 Uani 1.00 1 d R
C(30) C 0.2407 0.1981 -0.1961 0.077 Uani 1.00 1 d R
C(31) C 0.3597 0.2228 -0.1922 0.080 Uani 1.00 1 d R
C(32) C 0.4158 0.3201 -0.1228 0.099 Uani 1.00 1 d R
C(33) C 0.3515 0.3941 -0.0561 0.102 Uani 1.00 1 d R
C(34) C 0.2321 0.3672 -0.0597 0.075 Uani 1.00 1 d R
H(1) H 0.0097 -0.2712 0.3191 0.053 Uiso 1.00 1 c R
H(2) H 0.4204 -0.3149 0.3287 0.065 Uiso 1.00 1 c R
H(3) H 0.2854 -0.4043 0.1722 0.081 Uiso 1.00 1 c R
H(4) H 0.1865 0.4171 -0.0147 0.091 Uiso 1.00 1 c R
H(5) H 0.0826 -0.3877 0.1690 0.070 Uiso 1.00 1 c R
H(6) H 0.4047 0.1717 -0.2366 0.098 Uiso 1.00 1 c R
H(7) H 0.2008 0.1303 -0.2471 0.091 Uiso 1.00 1 c R
H(8) H 0.0925 0.2450 -0.1320 0.091 Uiso 1.00 1 c R
H(9) H 0.5003 0.3394 -0.1199 0.116 Uiso 1.00 1 c R
H(10) H 0.2221 0.4063 0.3922 0.032 Uiso 1.00 1 c R
H(11) H 0.3561 0.1536 0.3372 0.038 Uiso 1.00 1 c R
H(12) H 0.2877 -0.0493 0.6373 0.041 Uiso 1.00 1 c R
H(13) H -0.0155 0.2606 0.3079 0.038 Uiso 1.00 1 c R
H(14) H 0.1370 -0.2042 0.5786 0.037 Uiso 1.00 1 c R
H(15) H 0.3912 0.4639 -0.0076 0.115 Uiso 1.00 1 c R
H(16) H 0.3039 0.0038 0.4233 0.043 Uiso 1.00 1 c R
H(17) H 0.3223 0.0952 0.5345 0.043 Uiso 1.00 1 c R
H(18) H 0.4360 -0.1223 0.5050 0.050 Uiso 1.00 1 c R
H(19) H 0.3830 -0.2132 0.5760 0.050 Uiso 1.00 1 c R
H(20) H 0.3350 0.3005 0.5626 0.040 Uiso 1.00 1 c R
H(21) H 0.3989 0.3411 0.4647 0.040 Uiso 1.00 1 c R
H(22) H -0.1014 0.3684 0.1648 0.062 Uiso 1.00 1 c R
H(23) H -0.0390 0.3739 0.0570 0.062 Uiso 1.00 1 c R
H(24) H 0.1042 0.3766 0.2115 0.051 Uiso 1.00 1 c R
H(25) H 0.1067 0.2637 0.1219 0.051 Uiso 1.00 1 c R
H(26) H 0.2768 0.4656 0.7129 0.052 Uiso 1.00 1 c R
H(27) H 0.3032 0.5984 0.6967 0.052 Uiso 1.00 1 c R
H(28) H 0.0485 0.3833 0.4772 0.049 Uiso 1.00 1 c R
H(29) H 0.1174 0.3279 0.5699 0.049 Uiso 1.00 1 c R
H(30) H 0.2984 0.2703 0.1589 0.055 Uiso 1.00 1 c R
H(31) H 0.3669 0.3365 0.2725 0.055 Uiso 1.00 1 c R
H(32) H 0.2347 -0.0158 0.2372 0.054 Uiso 1.00 1 c R
H(33) H 0.2175 0.0533 0.1369 0.054 Uiso 1.00 1 c R
H(34) H 0.4400 -0.0038 0.2258 0.075 Uiso 1.00 1 c R
H(35) H 0.3731 -0.0633 0.1093 0.075 Uiso 1.00 1 c R
H(36) H 0.4497 0.4853 0.6272 0.050 Uiso 1.00 1 c R
H(37) H 0.3824 0.5400 0.5330 0.050 Uiso 1.00 1 c R
H(38) H 0.5013 0.2853 0.1426 0.061 Uiso 1.00 1 c R
H(39) H 0.5243 0.2243 0.2475 0.061 Uiso 1.00 1 c R
H(40) H -0.2064 0.2271 0.0225 0.072 Uiso 1.00 1 c R
H(41) H -0.0897 0.1708 -0.0007 0.072 Uiso 1.00 1 c R
H(42) H 0.1001 0.5252 0.6413 0.055 Uiso 1.00 1 c R
H(43) H 0.1613 0.5675 0.5427 0.055 Uiso 1.00 1 c R
H(44) H 0.0084 0.0622 0.1513 0.057 Uiso 1.00 1 c R
H(45) H -0.0558 0.0549 0.2580 0.057 Uiso 1.00 1 c R
H(46) H -0.2021 0.1651 0.1941 0.077 Uiso 1.00 1 c R
H(47) H -0.1982 0.0537 0.1031 0.077 Uiso 1.00 1 c R
H(48) H 0.5284 0.0840 0.0925 0.077 Uiso 1.00 1 c R
H(49) H 0.4048 0.1114 0.0405 0.077 Uiso 1.00 1 c R

loop_
_atom_site_aniso_label
_atom_site_aniso_U_11
_atom_site_aniso_U_22
_atom_site_aniso_U_33
_atom_site_aniso_U_12
_atom_site_aniso_U_13
_atom_site_aniso_U_23
Ni(1) 0.0247(3) 0.0225(3) 0.0316(3) 0.0014(2) 0.0063(2) 0.0064(2)
P(1) 0.0263(6) 0.0243(6) 0.0264(6) -0.0028(5) 0.0049(5) 0.0021(5)
O(1) 0.030(2) 0.033(2) 0.048(2) 0.007(1) 0.015(1) 0.019(2)
C(1) 0.026(2) 0.029(2) 0.052(3) 0.002(2) 0.005(2) 0.004(2)
C(2) 0.031(2) 0.039(3) 0.034(2) 0.004(2) 0.001(2) 0.006(2)
C(3) 0.029(2) 0.044(3) 0.052(3) 0.012(2) 0.004(2) 0.015(2)
C(4) 0.026(2) 0.028(2) 0.039(3) 0.006(2) 0.007(2) 0.014(2)
C(5) 0.033(2) 0.027(2) 0.037(2) 0.004(2) 0.009(2) 0.011(2)
C(6) 0.038(3) 0.050(3) 0.044(3) -0.007(2) 0.004(2) 0.012(2)
C(7) 0.072(4) 0.062(4) 0.041(3) -0.014(3) 0.010(3) -0.006(3)
C(8) 0.079(5) 0.065(4) 0.059(4) 0.007(4) 0.034(4) -0.006(3)
C(9) 0.051(3) 0.053(3) 0.057(4) 0.016(3) 0.025(3) 0.006(3)
C(10) 0.038(3) 0.034(2) 0.044(3) 0.010(2) 0.013(2) 0.011(2)
C(11) 0.027(2) 0.036(2) 0.032(2) -0.001(2) 0.008(2) -0.002(2)
C(12) 0.044(3) 0.049(3) 0.041(3) -0.003(2) 0.010(2) -0.008(2)
C(13) 0.055(4) 0.069(4) 0.062(4) 0.009(3) 0.019(3) -0.029(3)
C(14) 0.046(3) 0.095(5) 0.052(4) 0.002(3) 0.023(3) -0.016(3)
C(15) 0.039(3) 0.079(4) 0.034(3) -0.009(3) 0.010(2) 0.004(3)
C(16) 0.038(3) 0.057(3) 0.043(3) -0.004(2) 0.013(2) 0.010(3)
C(17) 0.026(2) 0.024(2) 0.031(2) -0.001(2) 0.005(2) 0.005(2)
C(18) 0.028(2) 0.032(2) 0.040(3) 0.002(2) 0.001(2) -0.002(2)
C(19) 0.034(3) 0.037(3) 0.054(3) -0.004(2) 0.000(2) -0.007(2)
C(20) 0.053(3) 0.035(3) 0.042(3) 0.003(2) 0.001(2) -0.010(2)
C(21) 0.046(3) 0.037(3) 0.055(3) 0.005(2) 0.012(2) -0.008(2)
C(22) 0.030(2) 0.043(3) 0.048(3) -0.003(2) 0.010(2) -0.007(2)
C(23) 0.032(2) 0.035(2) 0.029(2) -0.003(2) 0.000(2) 0.004(2)
C(24) 0.056(3) 0.046(3) 0.041(3) -0.020(3) -0.014(3) 0.011(2)
C(25) 0.056(4) 0.079(5) 0.057(4) -0.026(3) -0.023(3) 0.019(3)
C(26) 0.055(4) 0.082(5) 0.044(3) -0.003(3) -0.015(3) 0.016(3)
C(27) 0.058(4) 0.059(4) 0.039(3) 0.004(3) -0.007(3) 0.019(3)
C(28) 0.043(3) 0.045(3) 0.039(3) -0.008(2) -0.005(2) 0.012(2)
C(29) 0.056(4) 0.112(6) 0.061(4) 0.002(4) 0.007(3) 0.028(4)
C(30) 0.093(6) 0.065(4) 0.069(5) -0.010(4) 0.012(4) 0.012(4)
C(31) 0.081(5) 0.094(6) 0.071(5) 0.024(5) 0.014(4) 0.016(4)
C(32) 0.053(4) 0.166(9) 0.071(5) -0.015(5) 0.010(4) 0.009(6)
C(33) 0.104(7) 0.123(8) 0.061(5) -0.035(6) 0.018(5) -0.018(5)
C(34) 0.083(5) 0.093(6) 0.052(4) 0.013(4) 0.021(4) 0.014(4)

loop_
_atom_type_symbol
_atom_type_description
_atom_type_scat_dispersion_real
_atom_type_scat_dispersion_imag
_atom_type_scat_source
C C 0.003 0.002
;
International Tables for Crystallography
(1992, Vol. C, Tables 4.2.6.8 and 6.1.1.4)
;
H H 0.000 0.000
;
International Tables for Crystallography
(1992, Vol. C, Table 6.1.1.4)
;
O O 0.011 0.006
;
International Tables for Crystallography
(1992, Vol. C, Tables 4.2.6.8 and 6.1.1.4)
;
P P 0.102 0.094
;
International Tables for Crystallography
(1992, Vol. C, Tables 4.2.6.8 and 6.1.1.4)
;
Ni Ni 0.339 1.112
;
International Tables for Crystallography
(1992, Vol. C, Tables 4.2.6.8 and 6.1.1.4)
;

loop_
_geom_angle_atom_site_label_1
_geom_angle_atom_site_label_2
_geom_angle_atom_site_label_3
_geom_angle
_geom_angle_site_symmetry_1
_geom_angle_site_symmetry_2
_geom_angle_site_symmetry_3
O(1) Ni(1) P(1) 167.8(1) . . .
O(1) Ni(1) P(1) 106.4(1) 55602 . .
C(1) Ni(1) P(1) 92.1(2) . . .
Ni(1) P(1) C(11) 115.3(2) . . .
Ni(1) P(1) C(17) 114.8(2) . . .
Ni(1) P(1) C(23) 110.4(2) . . .
Ni(1) O(1) Ni(1) 103.5(2) . . 55602
O(1) Ni(1) O(1) 76.5(1) 55602 . .
C(1) Ni(1) O(1) 86.8(2) . . .
Ni(1) O(1) C(4) 112.3(3) . . .
Ni(1) O(1) Ni(1) 103.5(2) . 55602 55602
C(1) Ni(1) O(1) 160.5(2) . . 55602
Ni(1) O(1) C(4) 143.5(3) . 55602 55602
Ni(1) C(1) C(2) 109.7(3) . . .
C(17) P(1) C(11) 103.1(2) . . .
C(23) P(1) C(11) 108.8(2) . . .
P(1) C(11) C(12) 113.4(3) . . .
P(1) C(11) C(16) 119.2(4) . . .
P(1) C(17) C(22) 108.8(3) . . .
C(23) P(1) C(17) 103.6(2) . . .
P(1) C(17) C(18) 112.4(3) . . .
P(1) C(23) C(24) 113.1(4) . . .
P(1) C(23) C(28) 118.6(3) . . .
O(1) Ni(1) O(1) 76.5(1) . 55602 55602
C(4) O(1) Ni(1) 143.5(3) . . 55602
O(1) Ni(1) P(1) 106.4(1) . 55602 55602
O(1) C(4) C(2) 109.0(3) . . .
O(1) C(4) C(5) 118.0(4) . . .
C(1) C(2) C(4) 106.1(4) . . .
C(1) C(2) C(3) 112.3(4) . . .
C(4) C(2) C(3) 104.0(4) . . .
C(2) C(3) C(10) 101.3(4) . . .
C(2) C(4) C(5) 100.5(4) . . .
C(3) C(10) C(5) 110.2(4) . . .
C(3) C(10) C(9) 128.7(5) . . .
C(4) C(5) C(6) 130.4(4) . . .
C(4) C(5) C(10) 109.5(4) . . .
C(10) C(5) C(6) 120.1(4) . . .
C(5) C(6) C(7) 118.5(5) . . .
C(5) C(10) C(9) 121.0(4) . . .
C(6) C(7) C(8) 120.6(5) . . .
C(7) C(8) C(9) 121.1(6) . . .
C(8) C(9) C(10) 118.6(6) . . .
C(16) C(11) C(12) 109.0(4) . . .
C(11) C(12) C(13) 109.7(4) . . .
C(11) C(16) C(15) 110.0(5) . . .
C(12) C(13) C(14) 111.1(5) . . .
C(13) C(14) C(15) 112.3(5) . . .
C(14) C(15) C(16) 111.9(4) . . .
C(22) C(17) C(18) 109.1(4) . . .
C(17) C(18) C(19) 110.7(4) . . .
C(17) C(22) C(21) 112.4(4) . . .
C(18) C(19) C(20) 111.6(4) . . .
C(19) C(20) C(21) 110.7(4) . . .
C(20) C(21) C(22) 111.1(4) . . .
C(28) C(23) C(24) 109.2(4) . . .
C(23) C(24) C(25) 110.9(5) . . .
C(23) C(28) C(27) 111.3(4) . . .
C(24) C(25) C(26) 111.1(5) . . .
C(25) C(26) C(27) 110.5(5) . . .
C(26) C(27) C(28) 111.3(5) . . .
C(29) C(30) C(31) 121.6576 . . .
C(34) C(29) C(30) 120.1706 . . .
C(29) C(34) C(33) 118.7522 . . .
C(30) C(31) C(32) 119.0134 . . .
C(31) C(32) C(33) 120.5262 . . .
C(32) C(33) C(34) 119.8267 . . .

loop_
_geom_bond_atom_site_label_1
_geom_bond_atom_site_label_2
_geom_bond_distance
_geom_bond_site_symmetry_2
Ni(1) P(1) 2.176(1) .
Ni(1) O(1) 1.883(3) .
Ni(1) O(1) 1.970(3) 55602
Ni(1) C(1) 1.939(5) .
P(1) C(11) 1.848(5) .
P(1) C(17) 1.859(4) .
P(1) C(23) 1.867(5) .
O(1) Ni(1) 1.970(3) 55602
O(1) C(4) 1.415(6) .
C(1) C(2) 1.526(7) .
C(2) C(3) 1.539(7) .
C(2) C(4) 1.532(6) .
C(3) C(10) 1.512(6) .
C(4) C(5) 1.523(6) .
C(5) C(6) 1.389(6) .
C(5) C(10) 1.387(7) .
C(6) C(7) 1.392(8) .
C(7) C(8) 1.37(1) .
C(8) C(9) 1.382(8) .
C(9) C(10) 1.380(8) .
C(11) C(12) 1.542(6) .
C(11) C(16) 1.537(8) .
C(12) C(13) 1.530(9) .
C(13) C(14) 1.51(1) .
C(14) C(15) 1.508(9) .
C(15) C(16) 1.518(8) .
C(17) C(18) 1.535(6) .
C(17) C(22) 1.515(7) .
C(18) C(19) 1.533(6) .
C(19) C(20) 1.515(8) .
C(20) C(21) 1.515(7) .
C(21) C(22) 1.529(7) .
C(23) C(24) 1.532(6) .
C(23) C(28) 1.531(7) .
C(24) C(23) 1.532(6) .
C(24) C(25) 1.536(9) .
C(25) C(24) 1.536(9) .
C(25) C(26) 1.52(1) .
C(26) C(27) 1.515(8) .
C(27) C(28) 1.527(8) .
C(29) C(30) 1.3440 .
C(29) C(34) 1.3665 .
C(30) C(31) 1.3346 .
C(31) C(32) 1.3378 .
C(32) C(33) 1.3845 .
C(33) C(34) 1.3433 .

loop_
_geom_contact_atom_site_label_1
_geom_contact_atom_site_label_2
_geom_contact_distance
_geom_contact_site_symmetry_2
Ni(1) Ni(1) 3.0253(8) 55602
Ni(1) C(2) 2.844(5) .
Ni(1) C(4) 2.751(5) .
Ni(1) C(4) 3.219(4) 55602
Ni(1) C(5) 3.425(5) .
Ni(1) C(11) 3.403(5) .
Ni(1) C(17) 3.403(4) .
Ni(1) C(22) 3.588(5) .
Ni(1) C(23) 3.325(5) .
Ni(1) C(24) 3.525(6) .
P(1) O(1) 3.322(3) 55602
P(1) C(1) 2.966(5) .
P(1) C(12) 2.839(6) .
P(1) C(16) 2.924(6) .
P(1) C(18) 2.827(4) .
P(1) C(22) 2.751(5) .
P(1) C(24) 2.841(5) .
P(1) C(28) 2.926(6) .
O(1) P(1) 3.322(3) 55602
O(1) O(1) 2.387(5) 55602
O(1) C(1) 2.626(6) .
O(1) C(2) 2.399(6) .
O(1) C(5) 2.519(6) .
O(1) C(6) 3.173(6) .
O(1) C(10) 3.597(6) .
O(1) C(23) 3.514(6) 55602
O(1) C(24) 3.428(7) 55602
C(1) C(3) 2.546(7) .
C(1) C(4) 2.444(6) .
C(1) C(5) 2.957(6) .
C(1) C(10) 3.043(7) .
C(1) C(11) 3.210(7) .
C(1) C(12) 3.577(8) .
C(2) C(5) 2.349(6) .
C(2) C(10) 2.359(7) .
C(3) C(4) 2.420(6) .
C(3) C(5) 2.379(6) .
C(3) C(9) 2.607(7) .
C(4) Ni(1) 3.219(4) 55602
C(4) C(6) 2.644(6) .
C(4) C(10) 2.378(7) .
C(5) C(7) 2.391(7) .
C(5) C(8) 2.755(8) .
C(5) C(9) 2.408(8) .
C(6) C(8) 2.401(9) .
C(6) C(9) 2.795(8) .
C(6) C(10) 2.405(7) .
C(6) C(22) 3.467(8) 55602
C(7) C(9) 2.398(9) .
C(7) C(10) 2.750(7) .
C(8) C(10) 2.374(8) .
C(11) C(13) 2.513(8) .
C(11) C(14) 2.935(8) .
C(11) C(15) 2.503(7) .
C(11) C(17) 2.903(6) .
C(11) C(18) 3.236(6) .
C(11) C(23) 3.021(7) .
C(11) C(28) 3.440(7) .
C(12) C(14) 2.509(9) .
C(12) C(15) 2.931(8) .
C(12) C(16) 2.507(8) .
C(12) C(23) 3.535(7) .
C(12) C(24) 3.597(8) .
C(13) C(15) 2.508(9) .
C(13) C(16) 2.938(9) .
C(14) C(16) 2.508(9) .
C(16) C(17) 3.284(7) .
C(16) C(18) 3.550(7) .
C(16) C(28) 3.365(7) .
C(17) C(19) 2.524(6) .
C(17) C(20) 2.966(6) .
C(17) C(21) 2.530(7) .
C(17) C(23) 2.929(6) .
C(17) C(28) 3.476(6) .
C(18) C(20) 2.521(7) .
C(18) C(21) 2.934(7) .
C(18) C(22) 2.485(7) .
C(19) C(21) 2.492(8) .
C(19) C(22) 2.910(7) .
C(20) C(22) 2.511(6) .
C(22) C(6) 3.467(8) 55602
C(22) C(23) 3.384(6) .
C(23) O(1) 3.514(6) 55602
C(23) C(25) 2.526(7) .
C(23) C(26) 2.963(7) .
C(23) C(27) 2.525(8) .
C(24) Ni(1) 3.525(6) .
C(24) P(1) 2.841(5) .
C(24) O(1) 3.428(7) 55602
C(24) C(12) 3.597(8) .
C(24) C(26) 2.519(9) .
C(24) C(27) 2.929(9) .
C(24) C(28) 2.495(8) .
C(25) C(27) 2.494(9) .
C(25) C(28) 2.925(8) .
C(26) C(24) 2.519(9) .
C(26) C(28) 2.511(7) .
C(27) C(24) 2.929(9) .
C(28) C(24) 2.495(8) .
C(29) C(31) 2.3389 .
C(29) C(32) 2.6892 .
C(29) C(33) 2.3319 .
C(30) C(32) 2.3028 .
C(30) C(33) 2.6885 .
C(30) C(34) 2.3494 .
C(31) C(33) 2.3639 .
C(31) C(34) 2.7322 .
C(32) C(34) 2.3604 .

loop_
_geom_torsion_atom_site_label_1
_geom_torsion_atom_site_label_2
_geom_torsion_atom_site_label_3
_geom_torsion_atom_site_label_4
_geom_torsion
O(1) Ni(1) P(1) C(11) -51.4(3)
O(1) Ni(1) P(1) C(17) -171.0(2)
O(1) Ni(1) P(1) C(23) 72.3(3)
C(1) Ni(1) P(1) C(11) 32.8(1)
C(1) Ni(1) P(1) C(17) -86.8(2)
C(1) Ni(1) P(1) C(23) 156.5(2)
P(1) Ni(1) O(1) C(4) 67.1(6)
C(1) Ni(1) O(1) C(4) -17.7(2)
P(1) Ni(1) C(1) C(2) -175.5(3)
O(1) Ni(1) C(1) C(2) -7.7(3)
Ni(1) P(1) C(11) C(12) 58.3(4)
Ni(1) P(1) C(11) C(16) -171.3(3)
C(17) P(1) C(11) C(12) -175.8(3)
C(17) P(1) C(11) C(16) -45.5(4)
C(23) P(1) C(11) C(12) -66.3(4)
C(23) P(1) C(11) C(16) 64.1(3)
Ni(1) P(1) C(17) C(18) 71.8(3)
Ni(1) P(1) C(17) C(22) -49.2(4)
C(11) P(1) C(17) C(18) -54.3(3)
C(11) P(1) C(17) C(22) -175.3(3)
C(23) P(1) C(17) C(18) -167.7(3)
C(23) P(1) C(17) C(22) 71.3(3)
Ni(1) P(1) C(23) C(24) -44.2(4)
Ni(1) P(1) C(23) C(28) -173.8(3)
C(11) P(1) C(23) C(24) 83.3(4)
C(11) P(1) C(23) C(28) -46.4(4)
C(17) P(1) C(23) C(24) -167.5(3)
C(17) P(1) C(23) C(28) 62.8(4)
Ni(1) O(1) C(4) C(2) 38.5(4)
Ni(1) O(1) C(4) C(5) -75.1(4)
Ni(1) C(1) C(2) C(3) 141.7(3)
Ni(1) C(1) C(2) C(4) 28.7(5)
C(1) C(2) C(3) C(10) -79.5(4)
C(4) C(2) C(3) C(10) 34.7(5)
C(1) C(2) C(4) O(1) -42.9(5)
C(1) C(2) C(4) C(5) 81.7(4)
C(3) C(2) C(4) O(1) -161.5(4)
C(3) C(2) C(4) C(5) -36.9(5)
C(2) C(3) C(10) C(5) -19.1(6)
C(2) C(3) C(10) C(9) 159.0(6)
O(1) C(4) C(5) C(6) -35.9(7)
O(1) C(4) C(5) C(10) 144.1(4)
C(2) C(4) C(5) C(6) -154.1(5)
C(2) C(4) C(5) C(10) 25.9(5)
C(4) C(5) C(6) C(7) -178.0(5)
C(10) C(5) C(6) C(7) 2.0(8)
C(4) C(5) C(10) C(3) -4.3(6)
C(4) C(5) C(10) C(9) 177.4(5)
C(6) C(5) C(10) C(3) 175.7(4)
C(6) C(5) C(10) C(9) -2.6(8)
C(5) C(6) C(7) C(8) -0.5(9)
C(6) C(7) C(8) C(9) 0(1)
C(7) C(8) C(9) C(10) 0(1)
C(8) C(9) C(10) C(3) -176.4(6)
C(8) C(9) C(10) C(5) 1.5(9)
P(1) C(11) C(12) C(13) -164.9(4)
C(16) C(11) C(12) C(13) 59.8(6)
P(1) C(11) C(16) C(15) 168.3(3)
C(12) C(11) C(16) C(15) -59.4(5)
C(11) C(12) C(13) C(14) -57.1(6)
C(12) C(13) C(14) C(15) 54.1(7)
C(13) C(14) C(15) C(16) -53.9(7)
C(14) C(15) C(16) C(11) 56.6(6)
P(1) C(17) C(18) C(19) -177.3(4)
C(22) C(17) C(18) C(19) -56.5(5)
P(1) C(17) C(22) C(21) 179.5(4)
C(18) C(17) C(22) C(21) 56.5(5)
C(17) C(18) C(19) C(20) 57.3(6)
C(18) C(19) C(20) C(21) -55.9(6)
C(19) C(20) C(21) C(22) 54.6(6)
C(20) C(21) C(22) C(17) -56.2(6)
P(1) C(23) C(24) C(25) 168.7(4)
C(28) C(23) C(24) C(25) -57.1(6)
P(1) C(23) C(28) C(27) -171.5(4)
C(24) C(23) C(28) C(27) 57.1(5)
C(23) C(24) C(25) C(26) 57.4(6)
C(24) C(25) C(26) C(27) -56.1(7)
C(25) C(26) C(27) C(28) 56.0(7)
C(26) C(27) C(28) C(23) -57.2(6)
C(34) C(29) C(30) C(31) 2.9
C(30) C(29) C(34) C(33) -1.9
C(29) C(30) C(31) C(32) -1.9
C(30) C(31) C(32) C(33) 0.1
C(31) C(32) C(33) C(34) 0.9
C(32) C(33) C(34) C(29) 0.1
